data_7126758
loop_
_publ_author_name
'Shi, Dongliang'
'Yang, Xiaoping'
'Ma, Yanan'
'Niu, Mengyu'
'Jones, Richard A.'

_publ_section_title
;
 Construction of 14-metal lanthanide nanorings with NIR luminescence
 response to ions.
;
_journal_issue 61
_journal_name_full 'Chemical communications (Cambridge, England)'
_journal_page_first 8651
_journal_page_last 8654
_journal_paper_doi 10.1039/d0cc04242k
_journal_volume 56
_journal_year 2020
_chemical_formula_sum 'C178 H162 N8 Nd14 O82'
_chemical_formula_weight 5744.52
_chemical_name_systematic Cluster-2
_chemical_properties_physical Heat-sensitive
_space_group_IT_number 15
_space_group_name_Hall '-C 2yc'
_space_group_name_H-M_alt 'C 1 2/c 1'
_symmetry_cell_setting monoclinic
_symmetry_space_group_name_H-M 'C 1 2/c 1'
_atom_sites_solution_hydrogens geom
_atom_sites_solution_primary direct
_atom_sites_solution_secondary difmap
_audit_creation_method SHELXL-97
_audit_update_record
;
2020-04-01 deposited with the CCDC.	2020-06-22 downloaded from the CCDC.
;
_cell_angle_alpha 90.00
_cell_angle_beta 104.305(3)
_cell_angle_gamma 90.00
_cell_formula_units_Z 4
_cell_length_a 34.000(4)
_cell_length_b 21.258(3)
_cell_length_c 37.580(4)
_cell_measurement_reflns_used 8711
_cell_measurement_temperature 190(1)
_cell_measurement_theta_max 27.0622
_cell_measurement_theta_min 1.2810
_cell_volume 26320(6)
_computing_cell_refinement 'Collect software, Nonius B.V. 1998'
_computing_data_collection 'Collect software, Nonius B.V. 1998'
_computing_data_reduction
;
DENZO and Scalepack (Otwinoski and Minor, 1997)
;
_computing_molecular_graphics 'XP SHELXTL/PC, Siemens Analytical'
_computing_structure_refinement 'XL SHELXTL/PC, Siemens Analytical'
_computing_structure_solution
;

SIR97 - Altomare A., Burla M.C., Camalli M., Cascarano G.L., Giacovazzo C., 
Guagliardi A., Moliterni A.G.G., Polidori G.,Spagna R.
;
_diffrn_ambient_temperature 190(1)
_diffrn_detector_area_resol_mean 13.6612
_diffrn_measured_fraction_theta_full 0.986
_diffrn_measured_fraction_theta_max 0.986
_diffrn_measurement_device_type 'Mercury2 (2x2 bin mode)'
_diffrn_measurement_method dtprofit.ref
_diffrn_radiation_monochromator graphite
_diffrn_radiation_source 'fine-focus sealed tube'
_diffrn_radiation_type MoK\a
_diffrn_radiation_wavelength 0.71073
_diffrn_reflns_av_R_equivalents 0.0000
_diffrn_reflns_av_sigmaI/netI 0.0763
_diffrn_reflns_limit_h_max 39
_diffrn_reflns_limit_h_min -40
_diffrn_reflns_limit_k_max 24
_diffrn_reflns_limit_k_min 0
_diffrn_reflns_limit_l_max 44
_diffrn_reflns_limit_l_min 0
_diffrn_reflns_number 22844
_diffrn_reflns_theta_full 25.00
_diffrn_reflns_theta_max 25.00
_diffrn_reflns_theta_min 1.20
_exptl_absorpt_coefficient_mu 2.778
_exptl_absorpt_correction_T_max 1.0000
_exptl_absorpt_correction_T_min 0.7210
_exptl_absorpt_correction_type multi-scan
_exptl_absorpt_process_details 'DENZO and Scalepack (Otwinoski and Minor, 1997)'
_exptl_crystal_colour Yellow
_exptl_crystal_density_diffrn 1.450
_exptl_crystal_density_method 'not measured'
_exptl_crystal_description Block
_exptl_crystal_F_000 11128
_exptl_crystal_preparation Luminescent
_exptl_crystal_recrystallization_method 'Vapour deposition'
_exptl_crystal_size_max 0.15
_exptl_crystal_size_mid 0.11
_exptl_crystal_size_min 0.10
_platon_squeeze_details
;
;
_refine_diff_density_max 1.569
_refine_diff_density_min -0.866
_refine_diff_density_rms 0.141
_refine_ls_extinction_method none
_refine_ls_goodness_of_fit_ref 1.057
_refine_ls_hydrogen_treatment constr
_refine_ls_matrix_type full
_refine_ls_number_parameters 1270
_refine_ls_number_reflns 22844
_refine_ls_number_restraints 865
_refine_ls_restrained_S_all 1.019
_refine_ls_R_factor_all 0.0791
_refine_ls_R_factor_gt 0.0620
_refine_ls_shift/su_max 0.002
_refine_ls_shift/su_mean 0.000
_refine_ls_structure_factor_coef Fsqd
_refine_ls_weighting_details 'calc w=1/[\s^2^(Fo^2^)+(0.1218P)^2^+0.0000P] where P=(Fo^2^+2Fc^2^)/3'
_refine_ls_weighting_scheme calc
_refine_ls_wR_factor_gt 0.1716
_refine_ls_wR_factor_ref 0.1805
_reflns_number_gt 15161
_reflns_number_total 22844
_reflns_threshold_expression >2sigma(I)
_cod_data_source_file d0cc04242k2.cif
_cod_data_source_block cluster-1
_cod_depositor_comments
;
The following automatic conversions were performed:

data item '_exptl_absorpt_correction_type' value 'Multi-scan' was
changed to 'multi-scan' in accordance with the
/home/data/users/saulius/crontab/automatic-downloads/rss-feeds/RSC/lib/dictionaries/cif_core.dic
dictionary named 'cif_core.dic' version 2.4.2 last updated on
2011-04-26.

data item '_symmetry_cell_setting' value 'Monoclinic' was changed to
'monoclinic' in accordance with the
/home/data/users/saulius/crontab/automatic-downloads/rss-feeds/RSC/lib/dictionaries/cif_core.dic
dictionary named 'cif_core.dic' version 2.4.2 last updated on
2011-04-26.

Automatic conversion script
Id: cif_fix_values 7556 2019-12-06 15:28:31Z antanas 

 Adding full bibliography for 7126758--7126759.cif.
;
_cod_original_cell_volume 26320(5)
_cod_original_sg_symbol_H-M C2/c
_cod_database_code 7126758

loop_
_symmetry_equiv_pos_as_xyz
'x, y, z'
'-x, y, -z+1/2'
'x+1/2, y+1/2, z'
'-x+1/2, y+1/2, -z+1/2'
'-x, -y, -z'
'x, -y, z-1/2'
'-x+1/2, -y+1/2, -z'
'x+1/2, -y+1/2, z-1/2'

loop_
_atom_site_label
_atom_site_type_symbol
_atom_site_fract_x
_atom_site_fract_y
_atom_site_fract_z
_atom_site_U_iso_or_equiv
_atom_site_adp_type
_atom_site_occupancy
_atom_site_symmetry_multiplicity
_atom_site_calc_flag
_atom_site_refinement_flags
_atom_site_disorder_assembly
_atom_site_disorder_group
Nd1 Nd 0.20362(4) 0.79499(6) 0.34234(4) 0.0729(5) Uani 1 1 d U . .
Nd2 Nd 0.25153(4) 0.86338(6) 0.27330(4) 0.0712(5) Uani 1 1 d U . .
Nd3 Nd 0.22692(4) 0.84476(6) 0.17029(4) 0.0733(5) Uani 1 1 d U . .
Nd4 Nd 0.13661(4) 0.84607(6) 0.08863(4) 0.0704(5) Uani 1 1 d U . .
Nd5 Nd 0.04020(4) 0.93381(5) 0.07539(3) 0.0619(5) Uani 1 1 d U . .
Nd6 Nd -0.06130(4) 0.86592(5) 0.06042(3) 0.0649(5) Uani 1 1 d U . .
Nd7 Nd -0.14898(4) 0.88310(6) 0.10178(4) 0.0796(6) Uani 1 1 d U . .
N1 N 0.2018(8) 1.0578(13) 0.2832(7) 0.188(9) Uani 1 1 d DU . .
N2 N 0.0217(6) 1.0376(10) 0.1765(5) 0.090(6) Uani 1 1 d U . .
N3 N 0.0774(11) 0.6575(17) 0.0585(9) 0.187(12) Uani 1 1 d U . .
N4 N 0.0889(8) 0.6829(13) 0.2881(7) 0.127(8) Uani 1 1 d U . .
O1 O 0.1922(5) 0.9605(7) 0.4365(4) 0.095(5) Uani 1 1 d DU . .
O2 O 0.2116(4) 0.8807(6) 0.3830(4) 0.086(5) Uani 1 1 d DU . .
O3 O 0.2595(4) 0.8604(6) 0.3373(4) 0.086(5) Uani 1 1 d DU . .
O4 O 0.3207(5) 0.9121(8) 0.2918(5) 0.122(6) Uani 1 1 d U . .
O5 O 0.2756(4) 0.8930(6) 0.2200(4) 0.071(4) Uani 1 1 d U . .
O6 O 0.2717(5) 0.9106(8) 0.1508(5) 0.099(5) Uani 1 1 d U . .
O7 O 0.2203(5) 0.6784(8) 0.3477(5) 0.105(6) Uani 1 1 d U . .
O8 O 0.2357(4) 0.7641(7) 0.2946(4) 0.077(4) Uani 1 1 d U . .
O9 O 0.2319(4) 0.7857(7) 0.2253(4) 0.085(5) Uani 1 1 d U . .
O10 O 0.1393(4) 0.8579(6) 0.3362(4) 0.077(5) Uani 1 1 d U . .
O11 O 0.1868(5) 0.8627(6) 0.2882(4) 0.071(5) Uani 1 1 d U . .
O12 O 0.1931(4) 0.8979(6) 0.2188(3) 0.062(4) Uani 1 1 d U . .
O13 O 0.1570(6) 0.7859(8) 0.0370(4) 0.112(6) Uani 1 1 d U . .
O14 O 0.2042(5) 0.8004(7) 0.1103(4) 0.097(5) Uani 1 1 d U . .
O15 O 0.2692(5) 0.7641(7) 0.1582(4) 0.091(5) Uani 1 1 d U . .
O16 O 0.1515(4) 0.8039(6) 0.1565(4) 0.073(4) Uani 1 1 d U . .
O17 O 0.0797(4) 0.8535(6) 0.1143(4) 0.070(4) Uani 1 1 d U . .
O18 O -0.0004(4) 0.8711(6) 0.1086(4) 0.068(4) Uani 1 1 d U . .
O19 O -0.0806(5) 0.8066(8) 0.0038(5) 0.103(6) Uani 1 1 d U . .
O20 O -0.0061(4) 0.8670(6) 0.0329(4) 0.068(4) Uani 1 1 d U . .
O21 O 0.0765(4) 0.8601(6) 0.0428(4) 0.073(4) Uani 1 1 d U . .
O22 O -0.0909(5) 0.9371(7) 0.0061(5) 0.091(5) Uani 1 1 d U . .
O23 O -0.1392(4) 0.8666(6) 0.0411(4) 0.076(5) Uani 1 1 d U . .
O24 O -0.2103(6) 0.8105(9) 0.0363(6) 0.154(7) Uani 1 1 d U . .
H24A H -0.2332 0.7952 0.0312 0.231 Uiso 1 1 calc R . .
O25 O -0.0309(5) 0.7568(8) 0.0724(4) 0.092(5) Uani 1 1 d U . .
O26 O -0.0952(4) 0.8101(7) 0.0997(4) 0.071(4) Uani 1 1 d U . .
O27 O -0.1691(5) 0.7775(7) 0.1077(4) 0.084(5) Uani 1 1 d U . .
O28 O -0.1456(5) 0.9854(8) 0.1348(4) 0.093(5) Uani 1 1 d U . .
O29 O -0.0898(4) 0.9390(7) 0.0968(4) 0.068(4) Uani 1 1 d U . .
O30 O -0.0292(4) 0.9675(6) 0.0653(3) 0.062(4) Uani 1 1 d U . .
O31 O 0.0537(5) 1.0514(7) 0.0742(4) 0.088(5) Uani 1 1 d U . .
O32 O 0.1105(4) 0.9516(6) 0.0901(3) 0.056(4) Uani 1 1 d U . .
O33 O 0.1795(4) 0.9126(6) 0.1323(3) 0.067(4) Uani 1 1 d U . .
O34 O 0.2388(5) 0.9721(7) 0.2803(4) 0.095(5) Uani 1 1 d U . .
O35 O 0.0470(4) 0.9822(6) 0.1361(4) 0.070(4) Uani 1 1 d U . .
O36 O 0.1112(6) 0.7377(8) 0.0865(5) 0.111(6) Uani 1 1 d U . .
O37 O 0.1468(5) 0.7357(7) 0.3017(4) 0.092(5) Uani 1 1 d U . .
O38 O 0.2661(6) 0.7683(9) 0.3979(5) 0.169(8) Uani 1 1 d U . .
H38C H 0.2789 0.8022 0.4051 0.202 Uiso 1 1 d R . .
H38A H 0.2577 0.7521 0.4154 0.253 Uiso 1 1 d R . .
O39 O 0.3157(6) 0.7887(10) 0.2804(6) 0.179(9) Uani 1 1 d U . .
H39C H 0.3101 0.7535 0.2887 0.215 Uiso 1 1 d R . .
H39A H 0.3205 0.7835 0.2594 0.268 Uiso 1 1 d R . .
O40 O 0.1717(5) 0.9162(7) 0.0460(5) 0.129(6) Uani 1 1 d U . .
H40B H 0.1968 0.9072 0.0503 0.155 Uiso 1 1 d R . .
H40A H 0.1605 0.9095 0.0235 0.194 Uiso 1 1 d R . .
O41 O 0.0379(4) 0.9767(6) 0.0119(4) 0.088(5) Uani 1 1 d U . .
H41C H 0.0406 0.9463 -0.0020 0.105 Uiso 1 1 d R . .
H41A H 0.0572 1.0027 0.0134 0.132 Uiso 1 1 d R . .
C1 C 0.2288(6) 0.9974(11) 0.4395(7) 0.135(11) Uani 1 1 d DU . .
H1B H 0.2367 1.0316 0.4550 0.162 Uiso 1 1 calc R . .
C2 C 0.2510(7) 0.9723(9) 0.4143(6) 0.112(9) Uani 1 1 d DU . .
C3 C 0.2867(7) 1.0121(14) 0.4210(9) 0.172(14) Uani 1 1 d DU . .
H3A H 0.2922 1.0449 0.4379 0.207 Uiso 1 1 calc R . .
C4 C 0.3125(10) 0.9932(14) 0.3974(8) 0.166(13) Uani 1 1 d DU . .
H4A H 0.3379 1.0124 0.4037 0.199 Uiso 1 1 calc R . .
C5 C 0.3079(6) 0.9512(11) 0.3662(8) 0.140(11) Uani 1 1 d DU . .
H5A H 0.3248 0.9506 0.3502 0.168 Uiso 1 1 calc R . .
C6 C 0.2732(6) 0.9103(9) 0.3637(5) 0.096(8) Uani 1 1 d DU . .
C7 C 0.2467(5) 0.9213(9) 0.3880(6) 0.101(9) Uani 1 1 d DU . .
C8 C 0.3481(10) 0.9388(14) 0.2790(7) 0.145(12) Uani 1 1 d DU . .
H8A H 0.3732 0.9515 0.2935 0.174 Uiso 1 1 calc R . .
C9 C 0.3357(7) 0.9469(12) 0.2395(7) 0.111(9) Uani 1 1 d DU . .
C10 C 0.3726(9) 0.9708(15) 0.2316(9) 0.167(13) Uani 1 1 d DU . .
H10A H 0.3972 0.9773 0.2487 0.201 Uiso 1 1 calc R . .
C11 C 0.3645(11) 0.9826(16) 0.1934(10) 0.167(13) Uani 1 1 d U . .
H11A H 0.3845 1.0053 0.1860 0.200 Uiso 1 1 calc R . .
C12 C 0.3288(11) 0.9640(16) 0.1633(10) 0.163(13) Uani 1 1 d U . .
H12A H 0.3258 0.9752 0.1388 0.195 Uiso 1 1 calc R . .
C13 C 0.3026(10) 0.9309(13) 0.1745(9) 0.103(9) Uani 1 1 d U . .
C14 C 0.3072(8) 0.9251(11) 0.2120(8) 0.086(8) Uani 1 1 d U . .
C15 C 0.2185(8) 0.6469(12) 0.3246(8) 0.090(9) Uani 1 1 d U . .
H15A H 0.2163 0.6052 0.3314 0.108 Uiso 1 1 calc R . .
C16 C 0.2187(7) 0.6520(11) 0.2859(7) 0.080(7) Uani 1 1 d U . .
C17 C 0.2091(8) 0.6058(13) 0.2579(8) 0.110(9) Uani 1 1 d U . .
H17A H 0.2047 0.5651 0.2652 0.133 Uiso 1 1 calc R . .
C18 C 0.2057(7) 0.6147(10) 0.2231(7) 0.097(8) Uani 1 1 d DU . .
H18A H 0.1980 0.5815 0.2068 0.116 Uiso 1 1 calc R . .
C19 C 0.2140(6) 0.6758(9) 0.2095(6) 0.084(8) Uani 1 1 d DU . .
H19A H 0.2131 0.6823 0.1848 0.101 Uiso 1 1 calc R . .
C20 C 0.2239(6) 0.7265(10) 0.2361(6) 0.069(7) Uani 1 1 d DU . .
C21 C 0.2253(6) 0.7142(11) 0.2734(6) 0.066(7) Uani 1 1 d U . .
C22 C 0.1266(7) 0.8860(9) 0.3020(6) 0.061(6) Uani 1 1 d U . .
C23 C 0.0867(8) 0.9084(11) 0.2907(7) 0.088(8) Uani 1 1 d U . .
H23A H 0.0698 0.9055 0.3066 0.106 Uiso 1 1 calc R . .
C24 C 0.0719(9) 0.9351(12) 0.2560(8) 0.115(10) Uani 1 1 d U . .
H24B H 0.0453 0.9498 0.2492 0.138 Uiso 1 1 calc R . .
C25 C 0.0960(8) 0.9397(10) 0.2321(7) 0.088(8) Uani 1 1 d U . .
H25A H 0.0870 0.9598 0.2096 0.106 Uiso 1 1 calc R . .
C26 C 0.1354(7) 0.9126(10) 0.2427(7) 0.068(7) Uani 1 1 d U . .
C27 C 0.1503(8) 0.8879(9) 0.2767(6) 0.054(6) Uani 1 1 d U . .
C28 C 0.1892(10) 0.7505(13) 0.0366(8) 0.114(10) Uani 1 1 d U . .
H28A H 0.1891 0.7315 0.0143 0.137 Uiso 1 1 calc R . .
C29 C 0.2212(10) 0.7388(14) 0.0638(10) 0.119(10) Uani 1 1 d U . .
C30 C 0.2480(12) 0.6977(17) 0.0511(11) 0.174(14) Uani 1 1 d U . .
H30A H 0.2437 0.6834 0.0271 0.209 Uiso 1 1 calc R . .
C31 C 0.2824(12) 0.6816(17) 0.0802(11) 0.178(14) Uani 1 1 d U . .
H31A H 0.3004 0.6534 0.0737 0.213 Uiso 1 1 calc R . .
C32 C 0.2933(9) 0.7013(13) 0.1168(9) 0.129(10) Uani 1 1 d U . .
H32A H 0.3173 0.6902 0.1335 0.154 Uiso 1 1 calc R . .
C33 C 0.2622(10) 0.7416(13) 0.1256(9) 0.100(9) Uani 1 1 d U . .
C34 C 0.2304(9) 0.7600(12) 0.0989(8) 0.087(8) Uani 1 1 d U . .
C35 C 0.1305(9) 0.7898(11) 0.1790(7) 0.094(9) Uani 1 1 d U . .
H35A H 0.1436 0.7735 0.2019 0.112 Uiso 1 1 calc R . .
C36 C 0.0876(8) 0.7978(9) 0.1706(6) 0.062(7) Uani 1 1 d U . .
C37 C 0.0693(9) 0.7741(12) 0.2002(7) 0.107(9) Uani 1 1 d U . .
H37A H 0.0850 0.7542 0.2209 0.128 Uiso 1 1 calc R . .
C38 C 0.0295(9) 0.7825(11) 0.1957(7) 0.105(9) Uani 1 1 d U . .
H38B H 0.0172 0.7681 0.2137 0.126 Uiso 1 1 calc R . .
C39 C 0.0053(7) 0.8133(10) 0.1638(6) 0.075(7) Uani 1 1 d U . .
H39B H -0.0226 0.8160 0.1611 0.091 Uiso 1 1 calc R . .
C40 C 0.0213(8) 0.8386(10) 0.1376(7) 0.068(7) Uani 1 1 d U . .
C41 C 0.0641(8) 0.8293(10) 0.1407(7) 0.071(7) Uani 1 1 d U . .
C42 C -0.0603(9) 0.7872(11) -0.0165(7) 0.095(9) Uani 1 1 d U . .
H42A H -0.0756 0.7650 -0.0365 0.114 Uiso 1 1 calc R . .
C43 C -0.0177(7) 0.7912(9) -0.0164(6) 0.066(7) Uani 1 1 d DU . .
C44 C 0.0012(8) 0.7549(10) -0.0404(6) 0.091(8) Uani 1 1 d DU . .
H44A H -0.0157 0.7334 -0.0598 0.109 Uiso 1 1 calc R . .
C45 C 0.0428(9) 0.7500(12) -0.0363(7) 0.105(9) Uani 1 1 d U . .
H45A H 0.0538 0.7236 -0.0510 0.126 Uiso 1 1 calc R . .
C46 C 0.0668(7) 0.7864(10) -0.0090(6) 0.081(7) Uani 1 1 d U . .
H46A H 0.0947 0.7848 -0.0060 0.097 Uiso 1 1 calc R . .
C47 C 0.0515(8) 0.8266(10) 0.0152(6) 0.061(7) Uani 1 1 d U . .
C48 C 0.0092(8) 0.8299(10) 0.0115(6) 0.067(7) Uani 1 1 d U . .
C49 C -0.1227(10) 0.9378(13) -0.0182(8) 0.111(10) Uani 1 1 d U . .
H49A H -0.1218 0.9632 -0.0381 0.133 Uiso 1 1 calc R . .
C50 C -0.1604(8) 0.9072(10) -0.0215(7) 0.074(7) Uani 1 1 d U . .
C51 C -0.1901(9) 0.9122(12) -0.0538(8) 0.113(10) Uani 1 1 d U . .
H51A H -0.1859 0.9364 -0.0732 0.135 Uiso 1 1 calc R . .
C52 C -0.2234(9) 0.8827(13) -0.0565(8) 0.115(10) Uani 1 1 d U . .
H52A H -0.2423 0.8840 -0.0791 0.138 Uiso 1 1 calc R . .
C53 C -0.2334(9) 0.8497(13) -0.0292(8) 0.118(10) Uani 1 1 d U . .
H53A H -0.2589 0.8315 -0.0322 0.142 Uiso 1 1 calc R . .
C54 C -0.2034(10) 0.8443(13) 0.0039(9) 0.115(10) Uani 1 1 d U . .
C55 C -0.1633(9) 0.8738(12) 0.0082(8) 0.090(8) Uani 1 1 d U . .
C56 C -0.0392(9) 0.7073(14) 0.0842(7) 0.105(9) Uani 1 1 d U . .
H56A H -0.0219 0.6730 0.0859 0.127 Uiso 1 1 calc R . .
C57 C -0.0770(8) 0.7022(11) 0.0957(6) 0.080(7) Uani 1 1 d U . .
C58 C -0.0881(9) 0.6369(13) 0.0977(7) 0.119(10) Uani 1 1 d U . .
H58A H -0.0707 0.6056 0.0936 0.142 Uiso 1 1 calc R . .
C59 C -0.1257(9) 0.6198(14) 0.1062(7) 0.120(10) Uani 1 1 d U . .
H59A H -0.1318 0.5775 0.1084 0.144 Uiso 1 1 calc R . .
C60 C -0.1531(9) 0.6653(14) 0.1111(7) 0.117(10) Uani 1 1 d U . .
H60A H -0.1771 0.6545 0.1174 0.140 Uiso 1 1 calc R . .
C61 C -0.1426(9) 0.7328(13) 0.1058(6) 0.088(8) Uani 1 1 d U . .
C62 C -0.1048(8) 0.7493(11) 0.1003(6) 0.064(7) Uani 1 1 d U . .
C63 C -0.1289(8) 1.0340(13) 0.1315(7) 0.098(9) Uani 1 1 d U . .
H63A H -0.1381 1.0686 0.1423 0.117 Uiso 1 1 calc R . .
C64 C -0.0966(8) 1.0478(13) 0.1136(7) 0.086(8) Uani 1 1 d U . .
C65 C -0.0839(8) 1.1122(12) 0.1114(7) 0.100(9) Uani 1 1 d U . .
H65A H -0.0968 1.1441 0.1211 0.120 Uiso 1 1 calc R . .
C66 C -0.0553(9) 1.1258(14) 0.0965(7) 0.113(10) Uani 1 1 d U . .
H66A H -0.0469 1.1674 0.0966 0.136 Uiso 1 1 calc R . .
C67 C -0.0358(6) 1.0793(9) 0.0794(5) 0.071(7) Uani 1 1 d DU . .
H67A H -0.0154 1.0903 0.0680 0.085 Uiso 1 1 calc R . .
C68 C -0.0486(7) 1.0144(9) 0.0804(6) 0.064(7) Uani 1 1 d DU . .
C69 C -0.0805(7) 0.9992(11) 0.0961(6) 0.067(7) Uani 1 1 d U . .
C70 C 0.0816(8) 1.0831(11) 0.0904(6) 0.078(8) Uani 1 1 d U . .
H70A H 0.0781 1.1265 0.0889 0.093 Uiso 1 1 calc R . .
C71 C 0.1204(8) 1.0597(11) 0.1121(6) 0.081(7) Uani 1 1 d U . .
C72 C 0.1469(8) 1.1004(11) 0.1379(6) 0.083(8) Uani 1 1 d U . .
H72A H 0.1386 1.1415 0.1403 0.100 Uiso 1 1 calc R . .
C73 C 0.1836(9) 1.0817(13) 0.1588(7) 0.109(9) Uani 1 1 d U . .
H73A H 0.2002 1.1104 0.1743 0.131 Uiso 1 1 calc R . .
C74 C 0.1969(7) 1.0181(10) 0.1570(6) 0.072(7) Uani 1 1 d U . .
H74A H 0.2222 1.0049 0.1708 0.086 Uiso 1 1 calc R . .
C75 C 0.1709(7) 0.9763(10) 0.1337(5) 0.056(6) Uani 1 1 d U . .
C76 C 0.1320(7) 0.9914(10) 0.1115(6) 0.057(6) Uani 1 1 d U . .
C77 C 0.1556(8) 0.9163(10) 0.2148(7) 0.078(8) Uani 1 1 d U . .
H77A H 0.1418 0.9326 0.1922 0.094 Uiso 1 1 calc R . .
C78 C -0.0114(9) 1.0484(14) 0.1935(8) 0.142(11) Uani 1 1 d U . .
H78A H -0.0286 1.0120 0.1903 0.213 Uiso 1 1 calc R . .
H78B H -0.0268 1.0842 0.1823 0.213 Uiso 1 1 calc R . .
H78C H -0.0008 1.0562 0.2193 0.213 Uiso 1 1 calc R . .
C79 C 0.0499(8) 1.0870(14) 0.1806(8) 0.141(11) Uani 1 1 d U . .
H79A H 0.0707 1.0762 0.1684 0.212 Uiso 1 1 calc R . .
H79B H 0.0620 1.0938 0.2062 0.212 Uiso 1 1 calc R . .
H79C H 0.0363 1.1246 0.1699 0.212 Uiso 1 1 calc R . .
C80 C 0.0204(7) 0.9893(10) 0.1528(6) 0.070(7) Uani 1 1 d U . .
H80A H -0.0010 0.9608 0.1490 0.084 Uiso 1 1 calc R . .
C81 C 0.1745(13) 1.104(2) 0.2640(13) 0.26(2) Uani 1 1 d U . .
H81A H 0.1660 1.1307 0.2812 0.387 Uiso 1 1 calc R . .
H81B H 0.1513 1.0835 0.2486 0.387 Uiso 1 1 calc R . .
H81C H 0.1879 1.1287 0.2491 0.387 Uiso 1 1 calc R . .
C82 C 0.2132(11) 1.0584(18) 0.3231(7) 0.211(17) Uani 1 1 d DU . .
H82A H 0.2303 1.0230 0.3319 0.317 Uiso 1 1 calc R . .
H82B H 0.1892 1.0560 0.3321 0.317 Uiso 1 1 calc R . .
H82C H 0.2275 1.0966 0.3315 0.317 Uiso 1 1 calc R . .
C83 C 0.2174(10) 1.0135(19) 0.2671(11) 0.160(14) Uani 1 1 d U . .
H83A H 0.2105 1.0149 0.2416 0.192 Uiso 1 1 calc R . .
C84 C 0.0342(12) 0.6306(19) 0.0398(11) 0.229(19) Uani 1 1 d U . .
H84A H 0.0138 0.6558 0.0467 0.344 Uiso 1 1 calc R . .
H84B H 0.0322 0.5880 0.0476 0.344 Uiso 1 1 calc R . .
H84C H 0.0301 0.6318 0.0136 0.344 Uiso 1 1 calc R . .
C85 C 0.1078(11) 0.6214(19) 0.0483(11) 0.215(18) Uani 1 1 d U . .
H85A H 0.1340 0.6383 0.0599 0.323 Uiso 1 1 calc R . .
H85B H 0.1039 0.6230 0.0221 0.323 Uiso 1 1 calc R . .
H85C H 0.1062 0.5786 0.0559 0.323 Uiso 1 1 calc R . .
C86 C 0.0770(13) 0.717(2) 0.0741(11) 0.185(16) Uani 1 1 d U . .
H86A H 0.0534 0.7383 0.0749 0.222 Uiso 1 1 calc R . .
C87 C 0.1007(13) 0.644(2) 0.2638(13) 0.25(2) Uani 1 1 d U . .
H87A H 0.1268 0.6569 0.2609 0.379 Uiso 1 1 calc R . .
H87B H 0.0812 0.6460 0.2405 0.379 Uiso 1 1 calc R . .
H87C H 0.1024 0.6016 0.2729 0.379 Uiso 1 1 calc R . .
C88 C 0.0504(10) 0.6771(18) 0.2953(11) 0.222(19) Uani 1 1 d DU . .
H88A H 0.0413 0.7177 0.3011 0.333 Uiso 1 1 calc R . .
H88B H 0.0521 0.6491 0.3157 0.333 Uiso 1 1 calc R . .
H88C H 0.0316 0.6605 0.2740 0.333 Uiso 1 1 calc R . .
C89 C 0.1101(9) 0.7268(14) 0.3046(8) 0.124(11) Uani 1 1 d DU . .
H89A H 0.0992 0.7537 0.3192 0.148 Uiso 1 1 calc R . .

loop_
_atom_site_aniso_label
_atom_site_aniso_U_11
_atom_site_aniso_U_22
_atom_site_aniso_U_33
_atom_site_aniso_U_23
_atom_site_aniso_U_13
_atom_site_aniso_U_12
Nd1 0.0654(13) 0.0677(10) 0.0926(11) 0.0197(8) 0.0330(9) 0.0148(7)
Nd2 0.0725(13) 0.0606(9) 0.0869(11) 0.0059(7) 0.0320(9) -0.0023(7)
Nd3 0.0754(13) 0.0679(10) 0.0866(11) 0.0005(7) 0.0389(9) 0.0063(7)
Nd4 0.0794(13) 0.0641(10) 0.0775(10) -0.0084(7) 0.0381(9) -0.0004(7)
Nd5 0.0738(13) 0.0525(9) 0.0638(9) -0.0007(6) 0.0255(8) -0.0035(6)
Nd6 0.0722(13) 0.0583(9) 0.0697(9) -0.0056(7) 0.0277(8) -0.0067(7)
Nd7 0.0884(14) 0.0874(11) 0.0733(10) 0.0067(8) 0.0397(9) 0.0126(8)
N1 0.184(12) 0.181(12) 0.200(12) -0.004(9) 0.040(9) -0.013(9)
N2 0.091(10) 0.090(10) 0.096(10) 0.005(8) 0.034(8) -0.006(8)
N3 0.187(15) 0.183(15) 0.191(15) -0.017(10) 0.050(10) -0.014(10)
N4 0.125(12) 0.127(11) 0.128(12) 0.005(9) 0.029(9) 0.002(9)
O1 0.106(9) 0.098(8) 0.087(8) -0.018(7) 0.037(7) -0.004(7)
O2 0.084(9) 0.079(8) 0.085(8) 0.015(7) 0.005(7) -0.006(7)
O3 0.075(9) 0.091(8) 0.090(8) 0.007(7) 0.015(7) -0.004(7)
O4 0.111(10) 0.127(10) 0.126(10) -0.003(8) 0.027(8) -0.013(8)
O5 0.062(8) 0.079(8) 0.078(8) -0.005(6) 0.029(7) -0.006(7)
O6 0.090(9) 0.113(9) 0.095(9) 0.008(7) 0.025(8) -0.011(7)
O7 0.110(10) 0.106(9) 0.108(9) 0.005(8) 0.046(8) 0.006(8)
O8 0.078(9) 0.065(8) 0.086(8) 0.010(7) 0.020(7) 0.009(6)
O9 0.076(9) 0.082(8) 0.096(8) 0.014(7) 0.019(7) 0.002(7)
O10 0.088(9) 0.068(8) 0.082(8) 0.007(7) 0.032(7) 0.011(6)
O11 0.062(9) 0.066(7) 0.084(8) -0.001(6) 0.017(7) 0.009(7)
O12 0.060(9) 0.068(7) 0.063(7) 0.006(6) 0.028(7) 0.005(6)
O13 0.115(10) 0.118(9) 0.106(9) -0.018(8) 0.035(8) 0.004(8)
O14 0.091(9) 0.100(9) 0.106(9) -0.003(7) 0.038(8) 0.007(7)
O15 0.085(9) 0.092(8) 0.093(8) -0.007(7) 0.018(7) 0.009(7)
O16 0.069(9) 0.061(7) 0.093(8) -0.012(7) 0.028(7) 0.011(6)
O17 0.072(9) 0.066(8) 0.075(8) -0.005(7) 0.020(7) -0.004(6)
O18 0.071(9) 0.059(7) 0.073(8) 0.004(6) 0.019(7) 0.001(6)
O19 0.097(10) 0.110(9) 0.107(9) -0.007(8) 0.036(8) -0.007(7)
O20 0.068(8) 0.060(7) 0.077(8) -0.006(7) 0.021(7) 0.004(6)
O21 0.076(9) 0.076(8) 0.074(8) 0.013(7) 0.032(7) -0.005(6)
O22 0.086(9) 0.095(8) 0.091(8) 0.003(7) 0.020(8) -0.004(7)
O23 0.066(9) 0.079(8) 0.081(8) -0.005(7) 0.017(7) -0.009(6)
O24 0.145(11) 0.163(11) 0.153(11) 0.018(9) 0.037(9) -0.013(8)
O25 0.104(9) 0.081(8) 0.101(9) -0.003(7) 0.043(7) 0.002(7)
O26 0.081(8) 0.064(8) 0.075(8) -0.001(6) 0.034(7) 0.004(6)
O27 0.083(9) 0.082(8) 0.093(8) -0.017(7) 0.032(7) -0.004(7)
O28 0.088(9) 0.096(9) 0.103(9) -0.011(7) 0.042(7) 0.008(7)
O29 0.075(8) 0.068(8) 0.076(8) -0.004(6) 0.047(7) 0.002(6)
O30 0.065(8) 0.066(7) 0.070(7) -0.002(6) 0.045(7) -0.011(6)
O31 0.089(9) 0.075(8) 0.094(9) 0.007(7) 0.013(7) -0.011(7)
O32 0.057(8) 0.063(7) 0.056(7) -0.005(6) 0.026(6) -0.007(6)
O33 0.082(8) 0.063(8) 0.071(7) 0.012(6) 0.045(7) 0.001(6)
O34 0.100(9) 0.081(8) 0.099(9) 0.004(7) 0.017(7) -0.003(7)
O35 0.063(8) 0.077(8) 0.075(8) -0.004(6) 0.025(7) -0.001(6)
O36 0.108(10) 0.115(9) 0.114(9) -0.012(8) 0.035(8) 0.011(8)
O37 0.094(9) 0.086(8) 0.107(9) -0.001(7) 0.046(8) 0.017(7)
O38 0.172(12) 0.168(11) 0.169(11) 0.046(9) 0.049(9) -0.005(9)
O39 0.182(12) 0.181(12) 0.179(12) 0.003(9) 0.055(9) 0.000(9)
O40 0.118(10) 0.108(9) 0.153(10) -0.014(8) 0.015(8) 0.006(8)
O41 0.099(9) 0.081(8) 0.081(8) 0.003(7) 0.019(7) -0.013(7)
C1 0.137(14) 0.137(14) 0.134(14) -0.004(9) 0.040(10) 0.003(10)
C2 0.119(13) 0.109(12) 0.104(12) -0.009(9) 0.018(9) -0.013(9)
C3 0.166(16) 0.176(16) 0.177(16) -0.003(10) 0.046(10) -0.013(10)
C4 0.162(16) 0.169(16) 0.167(16) -0.015(10) 0.041(10) -0.010(10)
C5 0.135(14) 0.143(14) 0.139(14) -0.007(10) 0.032(10) -0.014(10)
C6 0.098(12) 0.103(12) 0.095(11) 0.003(9) 0.038(9) 0.006(9)
C7 0.101(12) 0.100(12) 0.100(12) 0.004(9) 0.019(9) 0.002(9)
C8 0.149(15) 0.143(15) 0.144(15) 0.004(10) 0.039(10) 0.003(10)
C9 0.108(13) 0.106(12) 0.122(13) -0.002(9) 0.034(10) -0.002(9)
C10 0.161(16) 0.172(16) 0.171(16) 0.001(10) 0.042(10) -0.005(10)
C11 0.160(16) 0.171(16) 0.172(16) 0.004(10) 0.046(10) -0.009(10)
C12 0.166(16) 0.163(15) 0.161(16) -0.003(10) 0.041(10) 0.000(10)
C13 0.102(13) 0.101(12) 0.111(12) 0.008(9) 0.037(10) -0.019(9)
C14 0.079(12) 0.087(11) 0.092(11) -0.011(9) 0.021(9) -0.003(9)
C15 0.095(12) 0.081(12) 0.092(12) 0.015(9) 0.020(9) -0.005(9)
C16 0.075(11) 0.079(11) 0.090(11) -0.001(9) 0.026(9) 0.007(8)
C17 0.108(12) 0.111(12) 0.117(12) 0.007(9) 0.037(9) 0.000(9)
C18 0.094(12) 0.090(11) 0.107(12) -0.009(9) 0.026(9) 0.006(9)
C19 0.084(11) 0.092(11) 0.079(11) 0.004(9) 0.027(9) -0.003(9)
C20 0.061(11) 0.065(10) 0.086(10) -0.003(9) 0.025(9) 0.002(8)
C21 0.054(10) 0.068(10) 0.076(10) 0.009(9) 0.014(8) 0.003(8)
C22 0.055(11) 0.066(10) 0.061(10) 0.000(8) 0.013(9) 0.008(8)
C23 0.088(12) 0.096(11) 0.088(11) 0.000(9) 0.035(9) 0.001(9)
C24 0.112(13) 0.121(13) 0.111(12) 0.003(9) 0.028(10) 0.008(9)
C25 0.088(12) 0.094(11) 0.086(11) 0.009(9) 0.027(9) 0.012(9)
C26 0.071(11) 0.067(10) 0.070(10) 0.002(8) 0.026(9) 0.010(8)
C27 0.056(11) 0.053(9) 0.050(10) -0.010(8) 0.007(9) -0.002(8)
C28 0.116(13) 0.115(13) 0.115(13) -0.011(9) 0.036(10) 0.007(9)
C29 0.116(13) 0.123(13) 0.119(13) -0.002(9) 0.029(10) 0.011(9)
C30 0.174(17) 0.181(17) 0.174(17) -0.005(10) 0.051(10) 0.008(10)
C31 0.178(17) 0.179(16) 0.180(17) -0.005(10) 0.050(10) 0.008(10)
C32 0.125(13) 0.133(13) 0.129(13) -0.005(9) 0.035(10) 0.013(9)
C33 0.102(12) 0.104(12) 0.099(12) -0.006(9) 0.038(9) 0.012(9)
C34 0.084(12) 0.093(11) 0.085(11) -0.005(9) 0.022(9) -0.003(9)
C35 0.098(13) 0.094(12) 0.092(12) 0.009(9) 0.029(9) 0.003(9)
C36 0.061(11) 0.067(10) 0.059(10) 0.003(8) 0.014(9) -0.003(8)
C37 0.104(13) 0.115(12) 0.103(12) 0.010(9) 0.027(9) 0.000(9)
C38 0.104(13) 0.115(12) 0.103(12) 0.015(9) 0.038(9) 0.001(9)
C39 0.068(11) 0.083(10) 0.074(10) 0.020(9) 0.015(9) 0.002(8)
C40 0.068(11) 0.072(10) 0.067(10) 0.005(8) 0.019(9) -0.002(8)
C41 0.077(11) 0.064(10) 0.073(10) 0.007(8) 0.018(9) 0.002(8)
C42 0.098(13) 0.087(12) 0.095(12) 0.004(9) 0.013(9) -0.006(9)
C43 0.066(11) 0.068(10) 0.071(10) -0.005(8) 0.027(9) -0.006(8)
C44 0.094(12) 0.088(11) 0.092(11) -0.020(9) 0.025(9) -0.009(9)
C45 0.108(13) 0.103(12) 0.105(12) -0.004(9) 0.030(9) 0.003(9)
C46 0.078(11) 0.083(11) 0.082(11) -0.010(9) 0.019(9) -0.002(9)
C47 0.059(11) 0.064(10) 0.062(10) -0.006(8) 0.019(9) -0.001(8)
C48 0.075(11) 0.064(10) 0.059(10) -0.004(8) 0.014(9) -0.005(9)
C49 0.108(13) 0.116(13) 0.112(13) -0.005(9) 0.036(10) 0.001(9)
C50 0.076(11) 0.076(10) 0.073(10) 0.005(9) 0.022(9) -0.007(9)
C51 0.112(13) 0.112(12) 0.115(13) 0.010(9) 0.029(10) -0.011(9)
C52 0.113(13) 0.118(13) 0.115(13) 0.004(9) 0.028(9) -0.009(9)
C53 0.111(13) 0.121(13) 0.118(13) -0.004(9) 0.020(10) -0.010(9)
C54 0.119(13) 0.116(12) 0.111(12) 0.009(9) 0.033(10) -0.002(9)
C55 0.090(12) 0.088(11) 0.092(11) -0.005(9) 0.027(9) -0.007(9)
C56 0.106(13) 0.105(12) 0.113(12) 0.001(9) 0.041(9) -0.004(9)
C57 0.081(11) 0.071(10) 0.090(11) 0.009(8) 0.027(9) -0.008(9)
C58 0.115(13) 0.114(13) 0.135(13) -0.005(9) 0.045(10) 0.012(9)
C59 0.120(13) 0.108(12) 0.134(13) 0.002(9) 0.035(9) -0.011(9)
C60 0.112(13) 0.121(13) 0.123(13) -0.012(9) 0.040(9) 0.005(9)
C61 0.088(12) 0.087(11) 0.095(11) -0.007(9) 0.030(9) -0.002(9)
C62 0.061(11) 0.066(10) 0.071(10) -0.008(8) 0.026(8) 0.011(9)
C63 0.098(12) 0.094(12) 0.099(12) -0.001(9) 0.021(9) 0.007(9)
C64 0.084(11) 0.091(11) 0.088(11) 0.007(9) 0.032(9) 0.005(9)
C65 0.109(12) 0.092(12) 0.104(12) -0.011(9) 0.035(9) 0.006(9)
C66 0.116(13) 0.111(13) 0.119(13) -0.001(9) 0.042(10) 0.000(9)
C67 0.070(11) 0.075(10) 0.068(10) -0.002(8) 0.019(8) -0.003(8)
C68 0.058(11) 0.072(10) 0.064(10) -0.003(8) 0.018(9) 0.001(9)
C69 0.069(11) 0.068(10) 0.068(10) -0.005(9) 0.022(9) 0.006(9)
C70 0.075(11) 0.068(10) 0.081(11) 0.000(8) 0.005(9) -0.004(9)
C71 0.075(11) 0.078(11) 0.085(11) -0.003(9) 0.011(9) 0.003(9)
C72 0.082(11) 0.074(10) 0.088(11) -0.004(9) 0.010(9) 0.001(9)
C73 0.109(13) 0.106(12) 0.109(12) 0.001(9) 0.021(9) -0.007(9)
C74 0.067(11) 0.069(10) 0.073(10) -0.003(8) 0.005(8) -0.005(8)
C75 0.062(11) 0.051(10) 0.052(9) 0.001(8) 0.012(8) 0.002(8)
C76 0.054(11) 0.058(10) 0.061(10) 0.007(8) 0.019(8) -0.002(8)
C77 0.076(12) 0.083(11) 0.079(11) -0.003(8) 0.026(9) 0.013(9)
C78 0.146(14) 0.141(14) 0.139(14) 0.005(9) 0.038(10) -0.001(10)
C79 0.143(14) 0.140(14) 0.143(14) -0.010(10) 0.039(10) -0.003(10)
C80 0.074(11) 0.065(10) 0.072(10) -0.003(9) 0.017(9) -0.005(8)
C81 0.25(2) 0.25(2) 0.26(2) 0.001(10) 0.053(11) 0.000(10)
C82 0.213(19) 0.215(19) 0.210(19) 0.010(10) 0.061(11) -0.012(10)
C83 0.155(17) 0.154(16) 0.168(16) 0.002(10) 0.036(10) -0.012(10)
C84 0.23(2) 0.23(2) 0.23(2) -0.001(10) 0.055(11) 0.002(10)
C85 0.21(2) 0.21(2) 0.22(2) -0.006(10) 0.051(11) 0.008(10)
C86 0.185(19) 0.180(18) 0.189(18) 0.000(10) 0.044(11) -0.001(10)
C87 0.25(2) 0.25(2) 0.25(2) -0.001(10) 0.062(11) -0.002(10)
C88 0.22(2) 0.22(2) 0.22(2) 0.002(10) 0.054(11) 0.002(10)
C89 0.128(14) 0.117(13) 0.121(13) 0.013(9) 0.021(10) -0.010(10)

loop_
_atom_type_symbol
_atom_type_description
_atom_type_scat_dispersion_real
_atom_type_scat_dispersion_imag
_atom_type_scat_source
C C 0.0033 0.0016 'International Tables Vol C Tables 4.2.6.8 and 6.1.1.4'
H H 0.0000 0.0000 'International Tables Vol C Tables 4.2.6.8 and 6.1.1.4'
N N 0.0061 0.0033 'International Tables Vol C Tables 4.2.6.8 and 6.1.1.4'
O O 0.0106 0.0060 'International Tables Vol C Tables 4.2.6.8 and 6.1.1.4'
Nd Nd -0.1943 3.0179 'International Tables Vol C Tables 4.2.6.8 and 6.1.1.4'

loop_
_geom_angle_atom_site_label_1
_geom_angle_atom_site_label_2
_geom_angle_atom_site_label_3
_geom_angle
_geom_angle_site_symmetry_1
_geom_angle_site_symmetry_3
_geom_angle_publ_flag
O2 Nd1 O3 68.7(5) . . ?
O2 Nd1 O8 134.1(5) . . ?
O3 Nd1 O8 65.6(5) . . ?
O2 Nd1 O11 92.9(4) . . ?
O3 Nd1 O11 67.6(5) . . ?
O8 Nd1 O11 66.2(4) . . ?
O2 Nd1 O27 67.8(5) . 2 ?
O3 Nd1 O27 132.9(5) . 2 ?
O8 Nd1 O27 155.5(5) . 2 ?
O11 Nd1 O27 131.5(5) . 2 ?
O2 Nd1 O37 137.6(5) . . ?
O3 Nd1 O37 139.0(5) . . ?
O8 Nd1 O37 80.2(5) . . ?
O11 Nd1 O37 78.6(5) . . ?
O27 Nd1 O37 87.0(5) 2 . ?
O2 Nd1 O10 66.8(5) . . ?
O3 Nd1 O10 111.7(5) . . ?
O8 Nd1 O10 128.1(5) . . ?
O11 Nd1 O10 65.9(5) . . ?
O27 Nd1 O10 65.6(5) 2 . ?
O37 Nd1 O10 71.9(5) . . ?
O2 Nd1 O7 135.8(5) . . ?
O3 Nd1 O7 114.0(5) . . ?
O8 Nd1 O7 70.1(5) . . ?
O11 Nd1 O7 130.0(5) . . ?
O27 Nd1 O7 86.1(5) 2 . ?
O37 Nd1 O7 71.2(5) . . ?
O10 Nd1 O7 134.1(5) . . ?
O2 Nd1 O38 73.3(6) . . ?
O3 Nd1 O38 72.0(5) . . ?
O8 Nd1 O38 96.1(5) . . ?
O11 Nd1 O38 139.6(5) . . ?
O27 Nd1 O38 78.9(5) 2 . ?
O37 Nd1 O38 136.5(6) . . ?
O10 Nd1 O38 134.0(6) . . ?
O7 Nd1 O38 66.9(6) . . ?
O2 Nd1 Nd7 38.8(4) . 2 ?
O3 Nd1 Nd7 105.9(4) . 2 ?
O8 Nd1 Nd7 163.2(3) . 2 ?
O11 Nd1 Nd7 97.4(3) . 2 ?
O27 Nd1 Nd7 40.2(3) 2 2 ?
O37 Nd1 Nd7 100.6(3) . 2 ?
O10 Nd1 Nd7 39.4(3) . 2 ?
O7 Nd1 Nd7 126.2(4) . 2 ?
O38 Nd1 Nd7 94.6(4) . 2 ?
O2 Nd1 Nd2 98.8(3) . . ?
O3 Nd1 Nd2 38.7(3) . . ?
O8 Nd1 Nd2 39.1(3) . . ?
O11 Nd1 Nd2 40.0(4) . . ?
O27 Nd1 Nd2 165.4(3) 2 . ?
O37 Nd1 Nd2 100.3(4) . . ?
O10 Nd1 Nd2 104.5(3) . . ?
O7 Nd1 Nd2 108.2(4) . . ?
O38 Nd1 Nd2 103.4(4) . . ?
Nd7 Nd1 Nd2 125.40(4) 2 . ?
O3 Nd2 O8 66.9(5) . . ?
O3 Nd2 O34 83.8(5) . . ?
O8 Nd2 O34 140.1(5) . . ?
O3 Nd2 O11 69.0(5) . . ?
O8 Nd2 O11 67.5(5) . . ?
O34 Nd2 O11 77.2(5) . . ?
O3 Nd2 O9 133.3(5) . . ?
O8 Nd2 O9 66.4(5) . . ?
O34 Nd2 O9 136.3(5) . . ?
O11 Nd2 O9 94.1(5) . . ?
O3 Nd2 O5 150.9(5) . . ?
O8 Nd2 O5 131.5(5) . . ?
O34 Nd2 O5 86.9(5) . . ?
O11 Nd2 O5 135.2(5) . . ?
O9 Nd2 O5 69.4(5) . . ?
O3 Nd2 O4 82.2(6) . . ?
O8 Nd2 O4 123.5(5) . . ?
O34 Nd2 O4 75.6(6) . . ?
O11 Nd2 O4 142.1(5) . . ?
O9 Nd2 O4 123.8(5) . . ?
O5 Nd2 O4 68.7(5) . . ?
O3 Nd2 O12 133.6(5) . . ?
O8 Nd2 O12 109.1(4) . . ?
O34 Nd2 O12 71.7(5) . . ?
O11 Nd2 O12 67.5(5) . . ?
O9 Nd2 O12 65.5(4) . . ?
O5 Nd2 O12 67.7(4) . . ?
O4 Nd2 O12 126.0(5) . . ?
O3 Nd2 O39 89.9(6) . . ?
O8 Nd2 O39 71.6(6) . . ?
O34 Nd2 O39 137.5(6) . . ?
O11 Nd2 O39 138.6(6) . . ?
O9 Nd2 O39 74.6(6) . . ?
O5 Nd2 O39 78.6(6) . . ?
O4 Nd2 O39 61.9(6) . . ?
O12 Nd2 O39 134.5(5) . . ?
O3 Nd2 Nd1 39.6(3) . . ?
O8 Nd2 Nd1 39.9(4) . . ?
O34 Nd2 Nd1 100.5(4) . . ?
O11 Nd2 Nd1 40.9(3) . . ?
O9 Nd2 Nd1 99.7(4) . . ?
O5 Nd2 Nd1 168.8(3) . . ?
O4 Nd2 Nd1 121.0(4) . . ?
O12 Nd2 Nd1 106.4(3) . . ?
O39 Nd2 Nd1 100.9(5) . . ?
O3 Nd2 Nd3 170.3(3) . . ?
O8 Nd2 Nd3 104.0(4) . . ?
O34 Nd2 Nd3 102.4(4) . . ?
O11 Nd2 Nd3 104.8(3) . . ?
O9 Nd2 Nd3 38.0(3) . . ?
O5 Nd2 Nd3 38.2(3) . . ?
O4 Nd2 Nd3 106.4(4) . . ?
O12 Nd2 Nd3 44.3(3) . . ?
O39 Nd2 Nd3 90.5(5) . . ?
Nd1 Nd2 Nd3 131.00(5) . . ?
O6 Nd3 O15 84.2(5) . . ?
O6 Nd3 O33 81.0(5) . . ?
O15 Nd3 O33 133.4(5) . . ?
O6 Nd3 O14 91.4(6) . . ?
O15 Nd3 O14 66.5(5) . . ?
O33 Nd3 O14 69.9(5) . . ?
O6 Nd3 O9 132.8(6) . . ?
O15 Nd3 O9 82.3(5) . . ?
O33 Nd3 O9 137.4(4) . . ?
O14 Nd3 O9 123.1(5) . . ?
O6 Nd3 O5 66.8(5) . . ?
O15 Nd3 O5 97.2(5) . . ?
O33 Nd3 O5 116.5(5) . . ?
O14 Nd3 O5 154.7(5) . . ?
O9 Nd3 O5 70.3(5) . . ?
O6 Nd3 O16 145.2(5) . . ?
O15 Nd3 O16 109.5(5) . . ?
O33 Nd3 O16 66.2(4) . . ?
O14 Nd3 O16 67.2(5) . . ?
O9 Nd3 O16 81.6(5) . . ?
O5 Nd3 O16 138.1(5) . . ?
O6 Nd3 O12 113.1(5) . . ?
O15 Nd3 O12 146.8(5) . . ?
O33 Nd3 O12 78.9(4) . . ?
O14 Nd3 O12 136.6(5) . . ?
O9 Nd3 O12 65.0(4) . . ?
O5 Nd3 O12 67.2(4) . . ?
O16 Nd3 O12 73.0(4) . . ?
O6 Nd3 Nd4 101.9(4) . . ?
O15 Nd3 Nd4 105.2(4) . . ?
O33 Nd3 Nd4 37.4(3) . . ?
O14 Nd3 Nd4 39.2(4) . . ?
O9 Nd3 Nd4 125.3(3) . . ?
O5 Nd3 Nd4 153.9(3) . . ?
O16 Nd3 Nd4 44.3(3) . . ?
O12 Nd3 Nd4 98.8(3) . . ?
O6 Nd3 Nd2 105.3(4) . . ?
O15 Nd3 Nd2 106.4(4) . . ?
O33 Nd3 Nd2 120.1(3) . . ?
O14 Nd3 Nd2 161.3(4) . . ?
O9 Nd3 Nd2 38.5(4) . . ?
O5 Nd3 Nd2 38.8(3) . . ?
O16 Nd3 Nd2 101.2(3) . . ?
O12 Nd3 Nd2 43.1(3) . . ?
Nd4 Nd3 Nd2 139.85(5) . . ?
O21 Nd4 O17 68.9(5) . . ?
O21 Nd4 O33 135.0(5) . . ?
O17 Nd4 O33 95.9(4) . . ?
O21 Nd4 O32 68.9(5) . . ?
O17 Nd4 O32 65.7(4) . . ?
O33 Nd4 O32 66.3(5) . . ?
O21 Nd4 O14 150.8(5) . . ?
O17 Nd4 O14 133.3(5) . . ?
O33 Nd4 O14 68.9(5) . . ?
O32 Nd4 O14 133.0(5) . . ?
O21 Nd4 O36 81.9(5) . . ?
O17 Nd4 O36 76.1(5) . . ?
O33 Nd4 O36 137.1(5) . . ?
O32 Nd4 O36 138.0(5) . . ?
O14 Nd4 O36 86.1(6) . . ?
O21 Nd4 O13 81.7(5) . . ?
O17 Nd4 O13 138.0(5) . . ?
O33 Nd4 O13 125.9(5) . . ?
O32 Nd4 O13 130.5(5) . . ?
O14 Nd4 O13 69.2(6) . . ?
O36 Nd4 O13 70.4(5) . . ?
O21 Nd4 O16 132.8(5) . . ?
O17 Nd4 O16 67.0(5) . . ?
O33 Nd4 O16 66.1(4) . . ?
O32 Nd4 O16 106.1(4) . . ?
O14 Nd4 O16 66.5(5) . . ?
O36 Nd4 O16 72.2(5) . . ?
O13 Nd4 O16 122.8(5) . . ?
O21 Nd4 O40 85.7(5) . . ?
O17 Nd4 O40 137.4(5) . . ?
O33 Nd4 O40 78.1(5) . . ?
O32 Nd4 O40 73.6(4) . . ?
O14 Nd4 O40 84.2(5) . . ?
O36 Nd4 O40 135.1(5) . . ?
O13 Nd4 O40 65.1(5) . . ?
O16 Nd4 O40 139.7(5) . . ?
O21 Nd4 Nd5 41.8(3) . . ?
O17 Nd4 Nd5 40.2(3) . . ?
O33 Nd4 Nd5 99.5(3) . . ?
O32 Nd4 Nd5 38.4(3) . . ?
O14 Nd4 Nd5 167.3(4) . . ?
O36 Nd4 Nd5 100.1(4) . . ?
O13 Nd4 Nd5 123.2(4) . . ?
O16 Nd4 Nd5 104.7(3) . . ?
O40 Nd4 Nd5 98.7(4) . . ?
O21 Nd4 Nd3 170.7(4) . . ?
O17 Nd4 Nd3 104.6(3) . . ?
O33 Nd4 Nd3 37.2(3) . . ?
O32 Nd4 Nd3 102.6(3) . . ?
O14 Nd4 Nd3 38.3(4) . . ?
O36 Nd4 Nd3 103.3(4) . . ?
O13 Nd4 Nd3 107.2(4) . . ?
O16 Nd4 Nd3 44.4(3) . . ?
O40 Nd4 Nd3 95.6(4) . . ?
Nd5 Nd4 Nd3 129.09(4) . . ?
O32 Nd5 O30 153.1(4) . . ?
O32 Nd5 O20 135.4(5) . . ?
O30 Nd5 O20 67.4(5) . . ?
O32 Nd5 O17 65.9(4) . . ?
O30 Nd5 O17 132.9(5) . . ?
O20 Nd5 O17 99.1(4) . . ?
O32 Nd5 O35 81.8(5) . . ?
O30 Nd5 O35 83.5(5) . . ?
O20 Nd5 O35 139.3(5) . . ?
O17 Nd5 O35 79.9(4) . . ?
O32 Nd5 O18 129.3(4) . . ?
O30 Nd5 O18 65.9(4) . . ?
O20 Nd5 O18 70.2(5) . . ?
O17 Nd5 O18 67.1(5) . . ?
O35 Nd5 O18 72.2(5) . . ?
O32 Nd5 O21 67.6(5) . . ?
O30 Nd5 O21 134.0(5) . . ?
O20 Nd5 O21 68.0(5) . . ?
O17 Nd5 O21 65.6(5) . . ?
O35 Nd5 O21 140.6(5) . . ?
O18 Nd5 O21 108.4(4) . . ?
O32 Nd5 O41 87.5(4) . . ?
O30 Nd5 O41 86.7(4) . . ?
O20 Nd5 O41 74.1(4) . . ?
O17 Nd5 O41 134.7(5) . . ?
O35 Nd5 O41 134.1(4) . . ?
O18 Nd5 O41 141.1(5) . . ?
O21 Nd5 O41 70.6(4) . . ?
O32 Nd5 O31 70.6(5) . . ?
O30 Nd5 O31 83.0(5) . . ?
O20 Nd5 O31 131.2(5) . . ?
O17 Nd5 O31 128.8(5) . . ?
O35 Nd5 O31 68.3(5) . . ?
O18 Nd5 O31 131.7(4) . . ?
O21 Nd5 O31 119.7(5) . . ?
O41 Nd5 O31 66.0(5) . . ?
O32 Nd5 Nd6 165.5(3) . . ?
O30 Nd5 Nd6 40.6(3) . . ?
O20 Nd5 Nd6 39.4(3) . . ?
O17 Nd5 Nd6 100.1(3) . . ?
O35 Nd5 Nd6 100.2(4) . . ?
O18 Nd5 Nd6 40.5(3) . . ?
O21 Nd5 Nd6 103.8(3) . . ?
O41 Nd5 Nd6 100.9(3) . . ?
O31 Nd5 Nd6 123.6(4) . . ?
O32 Nd5 Nd4 39.8(3) . . ?
O30 Nd5 Nd4 167.0(3) . . ?
O20 Nd5 Nd4 101.8(3) . . ?
O17 Nd5 Nd4 39.0(4) . . ?
O35 Nd5 Nd4 102.1(3) . . ?
O18 Nd5 Nd4 104.3(3) . . ?
O21 Nd5 Nd4 38.7(3) . . ?
O41 Nd5 Nd4 97.4(3) . . ?
O31 Nd5 Nd4 109.9(4) . . ?
Nd6 Nd5 Nd4 126.43(4) . . ?
O20 Nd6 O18 72.4(5) . . ?
O20 Nd6 O26 146.2(4) . . ?
O18 Nd6 O26 90.8(5) . . ?
O20 Nd6 O30 68.2(4) . . ?
O18 Nd6 O30 67.1(4) . . ?
O26 Nd6 O30 132.5(4) . . ?
O20 Nd6 O29 135.5(5) . . ?
O18 Nd6 O29 86.3(4) . . ?
O26 Nd6 O29 69.6(5) . . ?
O30 Nd6 O29 67.6(4) . . ?
O20 Nd6 O19 72.0(5) . . ?
O18 Nd6 O19 133.2(5) . . ?
O26 Nd6 O19 102.4(5) . . ?
O30 Nd6 O19 123.6(5) . . ?
O29 Nd6 O19 140.4(5) . . ?
O20 Nd6 O25 75.7(5) . . ?
O18 Nd6 O25 70.7(5) . . ?
O26 Nd6 O25 71.0(5) . . ?
O30 Nd6 O25 130.6(5) . . ?
O29 Nd6 O25 133.5(5) . . ?
O19 Nd6 O25 71.9(5) . . ?
O20 Nd6 O22 80.9(5) . . ?
O18 Nd6 O22 132.7(5) . . ?
O26 Nd6 O22 129.3(5) . . ?
O30 Nd6 O22 67.0(5) . . ?
O29 Nd6 O22 86.4(5) . . ?
O19 Nd6 O22 68.7(5) . . ?
O25 Nd6 O22 138.7(5) . . ?
O20 Nd6 O23 138.9(5) . . ?
O18 Nd6 O23 148.5(5) . . ?
O26 Nd6 O23 63.8(5) . . ?
O30 Nd6 O23 115.7(4) . . ?
O29 Nd6 O23 68.1(5) . . ?
O19 Nd6 O23 73.6(5) . . ?
O25 Nd6 O23 113.7(5) . . ?
O22 Nd6 O23 66.0(5) . . ?
O20 Nd6 Nd5 40.5(3) . . ?
O18 Nd6 Nd5 42.1(3) . . ?
O26 Nd6 Nd5 132.8(3) . . ?
O30 Nd6 Nd5 40.5(3) . . ?
O29 Nd6 Nd5 98.9(3) . . ?
O19 Nd6 Nd5 112.4(4) . . ?
O25 Nd6 Nd5 90.4(4) . . ?
O22 Nd6 Nd5 93.4(4) . . ?
O23 Nd6 Nd5 155.6(3) . . ?
O20 Nd6 Nd7 173.7(3) . . ?
O18 Nd6 Nd7 108.2(3) . . ?
O26 Nd6 Nd7 39.8(3) . . ?
O30 Nd6 Nd7 106.1(3) . . ?
O29 Nd6 Nd7 39.2(3) . . ?
O19 Nd6 Nd7 110.4(4) . . ?
O25 Nd6 Nd7 110.5(4) . . ?
O22 Nd6 Nd7 94.5(4) . . ?
O23 Nd6 Nd7 40.3(3) . . ?
Nd5 Nd6 Nd7 136.37(5) . . ?
O10 Nd7 O2 70.3(5) 2 2 ?
O10 Nd7 O27 70.2(5) 2 . ?
O2 Nd7 O27 69.8(5) 2 . ?
O10 Nd7 O29 106.3(5) 2 . ?
O2 Nd7 O29 150.2(5) 2 . ?
O27 Nd7 O29 138.4(5) . . ?
O10 Nd7 O23 153.2(5) 2 . ?
O2 Nd7 O23 125.1(5) 2 . ?
O27 Nd7 O23 93.6(5) . . ?
O29 Nd7 O23 71.4(5) . . ?
O10 Nd7 O26 88.0(5) 2 . ?
O2 Nd7 O26 137.5(5) 2 . ?
O27 Nd7 O26 68.5(5) . . ?
O29 Nd7 O26 69.9(5) . . ?
O23 Nd7 O26 65.9(5) . . ?
O10 Nd7 O1 131.5(5) 2 2 ?
O2 Nd7 O1 72.8(5) 2 2 ?
O27 Nd7 O1 123.4(5) . 2 ?
O29 Nd7 O1 90.9(5) . 2 ?
O23 Nd7 O1 75.2(5) . 2 ?
O26 Nd7 O1 140.3(5) . 2 ?
O10 Nd7 O28 74.1(5) 2 . ?
O2 Nd7 O28 80.2(5) 2 . ?
O27 Nd7 O28 139.2(5) . . ?
O29 Nd7 O28 70.6(5) . . ?
O23 Nd7 O28 126.7(5) . . ?
O26 Nd7 O28 129.4(5) . . ?
O1 Nd7 O28 69.5(5) 2 . ?
O10 Nd7 Nd1 43.4(3) 2 2 ?
O2 Nd7 Nd1 39.1(3) 2 2 ?
O27 Nd7 Nd1 42.3(4) . 2 ?
O29 Nd7 Nd1 149.5(3) . 2 ?
O23 Nd7 Nd1 132.8(3) . 2 ?
O26 Nd7 Nd1 100.7(3) . 2 ?
O1 Nd7 Nd1 111.6(3) 2 2 ?
O28 Nd7 Nd1 97.4(4) . 2 ?
O10 Nd7 Nd6 117.8(4) 2 . ?
O2 Nd7 Nd6 167.5(3) 2 . ?
O27 Nd7 Nd6 103.1(4) . . ?
O29 Nd7 Nd6 40.0(3) . . ?
O23 Nd7 Nd6 43.5(4) . . ?
O26 Nd7 Nd6 39.5(3) . . ?
O1 Nd7 Nd6 104.5(3) 2 . ?
O28 Nd7 Nd6 110.6(4) . . ?
Nd1 Nd7 Nd6 140.19(5) 2 . ?
C83 N1 C81 124(3) . . ?
C83 N1 C82 117(3) . . ?
C81 N1 C82 120(3) . . ?
C80 N2 C79 123(2) . . ?
C80 N2 C78 121(2) . . ?
C79 N2 C78 115(2) . . ?
C86 N3 C85 133(4) . . ?
C86 N3 C84 114(4) . . ?
C85 N3 C84 110(3) . . ?
C89 N4 C87 124(4) . . ?
C89 N4 C88 115(3) . . ?
C87 N4 C88 121(3) . . ?
C1 O1 Nd7 142.6(13) . 2 ?
C7 O2 Nd7 136.8(12) . 2 ?
C7 O2 Nd1 120.2(11) . . ?
Nd7 O2 Nd1 102.2(5) 2 . ?
C6 O3 Nd2 128.1(12) . . ?
C6 O3 Nd1 119.8(12) . . ?
Nd2 O3 Nd1 101.8(5) . . ?
C8 O4 Nd2 143.0(18) . . ?
C14 O5 Nd3 118.1(14) . . ?
C14 O5 Nd2 138.9(15) . . ?
Nd3 O5 Nd2 102.9(5) . . ?
C13 O6 Nd3 118.5(17) . . ?
C15 O7 Nd1 125(2) . . ?
C21 O8 Nd2 124.0(13) . . ?
C21 O8 Nd1 124.6(13) . . ?
Nd2 O8 Nd1 101.0(5) . . ?
C20 O9 Nd3 139.7(13) . . ?
C20 O9 Nd2 116.5(12) . . ?
Nd3 O9 Nd2 103.5(6) . . ?
C22 O10 Nd7 139.7(12) . 2 ?
C22 O10 Nd1 112.2(13) . . ?
Nd7 O10 Nd1 97.2(5) 2 . ?
C27 O11 Nd2 139.6(14) . . ?
C27 O11 Nd1 121.3(14) . . ?
Nd2 O11 Nd1 99.1(5) . . ?
C77 O12 Nd2 135.7(14) . . ?
C77 O12 Nd3 128.8(13) . . ?
Nd2 O12 Nd3 92.6(5) . . ?
C28 O13 Nd4 132.0(18) . . ?
C34 O14 Nd3 117.1(16) . . ?
C34 O14 Nd4 140.5(16) . . ?
Nd3 O14 Nd4 102.5(6) . . ?
C33 O15 Nd3 118.5(17) . . ?
C35 O16 Nd4 136.1(16) . . ?
C35 O16 Nd3 128.9(16) . . ?
Nd4 O16 Nd3 91.3(5) . . ?
C41 O17 Nd4 142.1(15) . . ?
C41 O17 Nd5 117.0(14) . . ?
Nd4 O17 Nd5 100.8(6) . . ?
C40 O18 Nd6 142.1(13) . . ?
C40 O18 Nd5 114.9(14) . . ?
Nd6 O18 Nd5 97.4(5) . . ?
C42 O19 Nd6 130.9(18) . . ?
C48 O20 Nd6 137.5(14) . . ?
C48 O20 Nd5 117.6(14) . . ?
Nd6 O20 Nd5 100.1(5) . . ?
C47 O21 Nd4 139.3(13) . . ?
C47 O21 Nd5 114.1(14) . . ?
Nd4 O21 Nd5 99.5(5) . . ?
C49 O22 Nd6 134.8(17) . . ?
C55 O23 Nd7 132.3(16) . . ?
C55 O23 Nd6 129.0(16) . . ?
Nd7 O23 Nd6 96.2(5) . . ?
C54 O24 H24A 109.5 . . ?
C56 O25 Nd6 138.1(19) . . ?
C62 O26 Nd6 130.3(13) . . ?
C62 O26 Nd7 115.5(13) . . ?
Nd6 O26 Nd7 100.7(5) . . ?
C61 O27 Nd7 117.2(16) . . ?
C61 O27 Nd1 127.3(15) . 2 ?
Nd7 O27 Nd1 97.6(5) . 2 ?
C63 O28 Nd7 131.8(18) . . ?
C69 O29 Nd7 134.1(14) . . ?
C69 O29 Nd6 118.6(13) . . ?
Nd7 O29 Nd6 100.8(5) . . ?
C68 O30 Nd5 134.0(12) . . ?
C68 O30 Nd6 114.9(11) . . ?
Nd5 O30 Nd6 98.9(5) . . ?
C70 O31 Nd5 131.8(16) . . ?
C76 O32 Nd5 130.7(13) . . ?
C76 O32 Nd4 118.3(14) . . ?
Nd5 O32 Nd4 101.7(5) . . ?
C75 O33 Nd3 133.7(12) . . ?
C75 O33 Nd4 120.5(12) . . ?
Nd3 O33 Nd4 105.4(5) . . ?
C83 O34 Nd2 143(2) . . ?
C80 O35 Nd5 127.7(15) . . ?
C86 O36 Nd4 130(2) . . ?
C89 O37 Nd1 130.0(18) . . ?
Nd1 O38 H38C 108.4 . . ?
Nd1 O38 H38A 109.9 . . ?
H38C O38 H38A 109.8 . . ?
Nd2 O39 H39C 108.0 . . ?
Nd2 O39 H39A 109.0 . . ?
H39C O39 H39A 109.8 . . ?
Nd4 O40 H40B 109.7 . . ?
Nd4 O40 H40A 110.2 . . ?
H40B O40 H40A 109.8 . . ?
Nd5 O41 H41C 108.6 . . ?
Nd5 O41 H41A 109.2 . . ?
H41C O41 H41A 109.6 . . ?
O1 C1 C2 109.0(19) . . ?
O1 C1 H1B 125.5 . . ?
C2 C1 H1B 125.5 . . ?
C1 C2 C3 102.8(17) . . ?
C1 C2 C7 138(2) . . ?
C3 C2 C7 119(2) . . ?
C2 C3 C4 110(3) . . ?
C2 C3 H3A 125.1 . . ?
C4 C3 H3A 125.1 . . ?
C5 C4 C3 135(3) . . ?
C5 C4 H4A 112.7 . . ?
C3 C4 H4A 112.7 . . ?
C6 C5 C4 110(2) . . ?
C6 C5 H5A 124.9 . . ?
C4 C5 H5A 124.9 . . ?
C7 C6 O3 113.9(16) . . ?
C7 C6 C5 118.9(16) . . ?
O3 C6 C5 127.1(18) . . ?
C6 C7 O2 116.3(16) . . ?
C6 C7 C2 125.3(15) . . ?
O2 C7 C2 118.2(16) . . ?
O4 C8 C9 112(3) . . ?
O4 C8 H8A 123.8 . . ?
C9 C8 H8A 123.8 . . ?
C14 C9 C8 137(3) . . ?
C14 C9 C10 118(3) . . ?
C8 C9 C10 101.8(16) . . ?
C11 C10 C9 108(3) . . ?
C11 C10 H10A 126.0 . . ?
C9 C10 H10A 126.0 . . ?
C10 C11 C12 130(3) . . ?
C10 C11 H11A 115.1 . . ?
C12 C11 H11A 115.1 . . ?
C13 C12 C11 113(4) . . ?
C13 C12 H12A 123.4 . . ?
C11 C12 H12A 123.4 . . ?
O6 C13 C12 118(3) . . ?
O6 C13 C14 123(3) . . ?
C12 C13 C14 118(3) . . ?
C9 C14 O5 118(3) . . ?
C9 C14 C13 130(3) . . ?
O5 C14 C13 112(2) . . ?
O7 C15 C16 138(3) . . ?
O7 C15 H15A 111.2 . . ?
C16 C15 H15A 111.2 . . ?
C17 C16 C21 115(2) . . ?
C17 C16 C15 129(3) . . ?
C21 C16 C15 116(2) . . ?
C18 C17 C16 126(3) . . ?
C18 C17 H17A 116.8 . . ?
C16 C17 H17A 116.8 . . ?
C17 C18 C19 121(2) . . ?
C17 C18 H18A 119.7 . . ?
C19 C18 H18A 119.7 . . ?
C20 C19 C18 117(2) . . ?
C20 C19 H19A 121.5 . . ?
C18 C19 H19A 121.5 . . ?
O9 C20 C21 120.1(18) . . ?
O9 C20 C19 120.5(19) . . ?
C21 C20 C19 119(2) . . ?
O8 C21 C20 113.0(19) . . ?
O8 C21 C16 125(2) . . ?
C20 C21 C16 122(2) . . ?
O10 C22 C27 123(2) . . ?
O10 C22 C23 119(2) . . ?
C27 C22 C23 118(2) . . ?
C24 C23 C22 121(3) . . ?
C24 C23 H23A 119.3 . . ?
C22 C23 H23A 119.3 . . ?
C25 C24 C23 121(3) . . ?
C25 C24 H24B 119.7 . . ?
C23 C24 H24B 119.7 . . ?
C24 C25 C26 118(2) . . ?
C24 C25 H25A 121.1 . . ?
C26 C25 H25A 121.1 . . ?
C27 C26 C77 126(3) . . ?
C27 C26 C25 122(2) . . ?
C77 C26 C25 112(2) . . ?
O11 C27 C26 125(2) . . ?
O11 C27 C22 115(2) . . ?
C26 C27 C22 121(2) . . ?
C29 C28 O13 128(3) . . ?
C29 C28 H28A 115.9 . . ?
O13 C28 H28A 115.9 . . ?
C28 C29 C34 130(3) . . ?
C28 C29 C30 109(3) . . ?
C34 C29 C30 121(3) . . ?
C31 C30 C29 111(4) . . ?
C31 C30 H30A 124.5 . . ?
C29 C30 H30A 124.5 . . ?
C32 C31 C30 130(4) . . ?
C32 C31 H31A 114.8 . . ?
C30 C31 H31A 114.8 . . ?
C31 C32 C33 112(3) . . ?
C31 C32 H32A 124.2 . . ?
C33 C32 H32A 124.2 . . ?
O15 C33 C34 122(3) . . ?
O15 C33 C32 117(3) . . ?
C34 C33 C32 120(3) . . ?
C33 C34 C29 126(3) . . ?
C33 C34 O14 114(2) . . ?
C29 C34 O14 120(3) . . ?
O16 C35 C36 122(2) . . ?
O16 C35 H35A 118.8 . . ?
C36 C35 H35A 118.8 . . ?
C41 C36 C35 127(2) . . ?
C41 C36 C37 120(3) . . ?
C35 C36 C37 113(2) . . ?
C38 C37 C36 117(3) . . ?
C38 C37 H37A 121.4 . . ?
C36 C37 H37A 121.4 . . ?
C37 C38 C39 121(3) . . ?
C37 C38 H38B 119.3 . . ?
C39 C38 H38B 119.3 . . ?
C40 C39 C38 123(3) . . ?
C40 C39 H39B 118.6 . . ?
C38 C39 H39B 118.6 . . ?
O18 C40 C39 124(2) . . ?
O18 C40 C41 118(2) . . ?
C39 C40 C41 118(2) . . ?
O17 C41 C36 122(2) . . ?
O17 C41 C40 118(2) . . ?
C36 C41 C40 120(3) . . ?
O19 C42 C43 134(3) . . ?
O19 C42 H42A 112.9 . . ?
C43 C42 H42A 112.9 . . ?
C42 C43 C44 124(2) . . ?
C42 C43 C48 119(2) . . ?
C44 C43 C48 117(2) . . ?
C45 C44 C43 125(2) . . ?
C45 C44 H44A 117.7 . . ?
C43 C44 H44A 117.7 . . ?
C46 C45 C44 116(3) . . ?
C46 C45 H45A 122.0 . . ?
C44 C45 H45A 122.0 . . ?
C45 C46 C47 124(2) . . ?
C45 C46 H46A 117.8 . . ?
C47 C46 H46A 117.8 . . ?
O21 C47 C48 118(2) . . ?
O21 C47 C46 122(2) . . ?
C48 C47 C46 119(2) . . ?
O20 C48 C47 121(2) . . ?
O20 C48 C43 120(2) . . ?
C47 C48 C43 119(2) . . ?
O22 C49 C50 132(3) . . ?
O22 C49 H49A 114.0 . . ?
C50 C49 H49A 114.0 . . ?
C55 C50 C51 126(3) . . ?
C55 C50 C49 115(3) . . ?
C51 C50 C49 119(3) . . ?
C52 C51 C50 118(3) . . ?
C52 C51 H51A 120.8 . . ?
C50 C51 H51A 120.8 . . ?
C51 C52 C53 125(3) . . ?
C51 C52 H52A 117.3 . . ?
C53 C52 H52A 117.3 . . ?
C52 C53 C54 117(3) . . ?
C52 C53 H53A 121.7 . . ?
C54 C53 H53A 121.7 . . ?
C53 C54 C55 121(3) . . ?
C53 C54 O24 123(3) . . ?
C55 C54 O24 116(3) . . ?
O23 C55 C50 133(3) . . ?
O23 C55 C54 114(3) . . ?
C50 C55 C54 113(3) . . ?
O25 C56 C57 119(3) . . ?
O25 C56 H56A 120.7 . . ?
C57 C56 H56A 120.7 . . ?
C62 C57 C58 119(3) . . ?
C62 C57 C56 130(2) . . ?
C58 C57 C56 110(2) . . ?
C59 C58 C57 121(3) . . ?
C59 C58 H58A 119.6 . . ?
C57 C58 H58A 119.6 . . ?
C60 C59 C58 121(3) . . ?
C60 C59 H59A 119.5 . . ?
C58 C59 H59A 119.5 . . ?
C59 C60 C61 117(3) . . ?
C59 C60 H60A 121.4 . . ?
C61 C60 H60A 121.4 . . ?
O27 C61 C62 119(2) . . ?
O27 C61 C60 119(3) . . ?
C62 C61 C60 121(3) . . ?
O26 C62 C61 119(2) . . ?
O26 C62 C57 121(2) . . ?
C61 C62 C57 120(2) . . ?
O28 C63 C64 131(3) . . ?
O28 C63 H63A 114.6 . . ?
C64 C63 H63A 114.6 . . ?
C69 C64 C65 121(3) . . ?
C69 C64 C63 120(2) . . ?
C65 C64 C63 119(3) . . ?
C66 C65 C64 121(3) . . ?
C66 C65 H65A 119.6 . . ?
C64 C65 H65A 119.6 . . ?
C65 C66 C67 122(3) . . ?
C65 C66 H66A 118.9 . . ?
C67 C66 H66A 118.9 . . ?
C66 C67 C68 118(2) . . ?
C66 C67 H67A 121.0 . . ?
C68 C67 H67A 121.0 . . ?
C69 C68 O30 120.2(18) . . ?
C69 C68 C67 120(2) . . ?
O30 C68 C67 120(2) . . ?
O29 C69 C68 117(2) . . ?
O29 C69 C64 125(2) . . ?
C68 C69 C64 117(2) . . ?
O31 C70 C71 126(2) . . ?
O31 C70 H70A 117.1 . . ?
C71 C70 H70A 117.1 . . ?
C72 C71 C70 120(2) . . ?
C72 C71 C76 118(2) . . ?
C70 C71 C76 122(2) . . ?
C73 C72 C71 123(2) . . ?
C73 C72 H72A 118.4 . . ?
C71 C72 H72A 118.4 . . ?
C72 C73 C74 120(2) . . ?
C72 C73 H73A 119.9 . . ?
C74 C73 H73A 119.9 . . ?
C75 C74 C73 118(2) . . ?
C75 C74 H74A 121.0 . . ?
C73 C74 H74A 121.0 . . ?
O33 C75 C74 122(2) . . ?
O33 C75 C76 112.0(18) . . ?
C74 C75 C76 125(2) . . ?
O32 C76 C75 122(2) . . ?
O32 C76 C71 123(2) . . ?
C75 C76 C71 115(2) . . ?
O12 C77 C26 123(2) . . ?
O12 C77 H77A 118.5 . . ?
C26 C77 H77A 118.5 . . ?
N2 C78 H78A 109.5 . . ?
N2 C78 H78B 109.5 . . ?
H78A C78 H78B 109.5 . . ?
N2 C78 H78C 109.5 . . ?
H78A C78 H78C 109.5 . . ?
H78B C78 H78C 109.5 . . ?
N2 C79 H79A 109.5 . . ?
N2 C79 H79B 109.5 . . ?
H79A C79 H79B 109.5 . . ?
N2 C79 H79C 109.5 . . ?
H79A C79 H79C 109.5 . . ?
H79B C79 H79C 109.5 . . ?
O35 C80 N2 121(2) . . ?
O35 C80 H80A 119.3 . . ?
N2 C80 H80A 119.3 . . ?
N1 C81 H81A 109.5 . . ?
N1 C81 H81B 109.5 . . ?
H81A C81 H81B 109.5 . . ?
N1 C81 H81C 109.5 . . ?
H81A C81 H81C 109.5 . . ?
H81B C81 H81C 109.5 . . ?
N1 C82 H82A 109.5 . . ?
N1 C82 H82B 109.5 . . ?
H82A C82 H82B 109.5 . . ?
N1 C82 H82C 109.5 . . ?
H82A C82 H82C 109.5 . . ?
H82B C82 H82C 109.5 . . ?
O34 C83 N1 129(4) . . ?
O34 C83 H83A 115.4 . . ?
N1 C83 H83A 115.4 . . ?
N3 C84 H84A 109.5 . . ?
N3 C84 H84B 109.5 . . ?
H84A C84 H84B 109.5 . . ?
N3 C84 H84C 109.5 . . ?
H84A C84 H84C 109.5 . . ?
H84B C84 H84C 109.5 . . ?
N3 C85 H85A 109.5 . . ?
N3 C85 H85B 109.5 . . ?
H85A C85 H85B 109.5 . . ?
N3 C85 H85C 109.5 . . ?
H85A C85 H85C 109.5 . . ?
H85B C85 H85C 109.5 . . ?
O36 C86 N3 112(4) . . ?
O36 C86 H86A 123.8 . . ?
N3 C86 H86A 123.8 . . ?
N4 C87 H87A 109.5 . . ?
N4 C87 H87B 109.5 . . ?
H87A C87 H87B 109.5 . . ?
N4 C87 H87C 109.5 . . ?
H87A C87 H87C 109.5 . . ?
H87B C87 H87C 109.5 . . ?
N4 C88 H88A 109.5 . . ?
N4 C88 H88B 109.5 . . ?
H88A C88 H88B 109.5 . . ?
N4 C88 H88C 109.5 . . ?
H88A C88 H88C 109.5 . . ?
H88B C88 H88C 109.5 . . ?
N4 C89 O37 121(3) . . ?
N4 C89 H89A 119.4 . . ?
O37 C89 H89A 119.4 . . ?

loop_
_geom_bond_atom_site_label_1
_geom_bond_atom_site_label_2
_geom_bond_distance
_geom_bond_site_symmetry_2
_geom_bond_publ_flag
Nd1 O2 2.351(14) . ?
Nd1 O3 2.399(14) . ?
Nd1 O8 2.408(14) . ?
Nd1 O11 2.442(14) . ?
Nd1 O27 2.474(15) 2 ?
Nd1 O37 2.488(17) . ?
Nd1 O10 2.525(14) . ?
Nd1 O7 2.539(17) . ?
Nd1 O38 2.646(19) . ?
Nd1 Nd7 3.6466(19) 2 ?
Nd1 Nd2 3.6859(18) . ?
Nd2 O3 2.353(15) . ?
Nd2 O8 2.367(14) . ?
Nd2 O34 2.377(16) . ?
Nd2 O11 2.402(15) . ?
Nd2 O9 2.415(15) . ?
Nd2 O5 2.427(14) . ?
Nd2 O4 2.506(18) . ?
Nd2 O12 2.581(14) . ?
Nd2 O39 2.66(2) . ?
Nd2 Nd3 3.7739(19) . ?
Nd3 O6 2.315(16) . ?
Nd3 O15 2.354(15) . ?
Nd3 O33 2.362(13) . ?
Nd3 O14 2.390(16) . ?
Nd3 O9 2.389(14) . ?
Nd3 O5 2.397(14) . ?
Nd3 O16 2.634(15) . ?
Nd3 O12 2.638(13) . ?
Nd3 Nd4 3.767(2) . ?
Nd4 O21 2.344(15) . ?
Nd4 O17 2.370(15) . ?
Nd4 O33 2.375(13) . ?
Nd4 O32 2.419(13) . ?
Nd4 O14 2.441(16) . ?
Nd4 O36 2.455(18) . ?
Nd4 O13 2.559(17) . ?
Nd4 O16 2.633(16) . ?
Nd4 O40 2.677(17) . ?
Nd4 Nd5 3.6967(18) . ?
Nd5 O32 2.347(13) . ?
Nd5 O30 2.403(13) . ?
Nd5 O20 2.408(13) . ?
Nd5 O17 2.427(14) . ?
Nd5 O35 2.459(14) . ?
Nd5 O18 2.470(13) . ?
Nd5 O21 2.497(14) . ?
Nd5 O41 2.538(13) . ?
Nd5 O31 2.544(15) . ?
Nd5 Nd6 3.6536(18) . ?
Nd6 O20 2.356(14) . ?
Nd6 O18 2.392(14) . ?
Nd6 O26 2.398(13) . ?
Nd6 O30 2.406(12) . ?
Nd6 O29 2.422(13) . ?
Nd6 O19 2.420(17) . ?
Nd6 O25 2.535(16) . ?
Nd6 O22 2.541(16) . ?
Nd6 O23 2.566(15) . ?
Nd6 Nd7 3.705(2) . ?
Nd7 O10 2.335(14) 2 ?
Nd7 O2 2.335(15) 2 ?
Nd7 O27 2.373(14) . ?
Nd7 O29 2.384(14) . ?
Nd7 O23 2.410(15) . ?
Nd7 O26 2.415(13) . ?
Nd7 O1 2.428(15) 2 ?
Nd7 O28 2.491(16) . ?
Nd7 Nd1 3.6467(19) 2 ?
N1 C83 1.30(4) . ?
N1 C81 1.42(4) . ?
N1 C82 1.4499(11) . ?
N2 C80 1.36(2) . ?
N2 C79 1.40(3) . ?
N2 C78 1.44(3) . ?
N3 C86 1.39(4) . ?
N3 C85 1.42(4) . ?
N3 C84 1.57(4) . ?
N4 C89 1.24(3) . ?
N4 C87 1.36(4) . ?
N4 C88 1.41(3) . ?
O1 C1 1.4497(11) . ?
O1 Nd7 2.428(15) 2 ?
O2 C7 1.4498(11) . ?
O2 Nd7 2.336(15) 2 ?
O3 C6 1.4497(11) . ?
O4 C8 1.28(3) . ?
O5 C14 1.37(3) . ?
O6 C13 1.27(3) . ?
O7 C15 1.09(2) . ?
O8 C21 1.32(2) . ?
O9 C20 1.37(2) . ?
O10 C22 1.39(2) . ?
O10 Nd7 2.335(14) 2 ?
O11 C27 1.32(2) . ?
O12 C77 1.31(2) . ?
O13 C28 1.33(3) . ?
O14 C34 1.38(3) . ?
O15 C33 1.28(3) . ?
O16 C35 1.27(2) . ?
O17 C41 1.34(2) . ?
O18 C40 1.35(2) . ?
O19 C42 1.22(3) . ?
O20 C48 1.32(2) . ?
O21 C47 1.37(2) . ?
O22 C49 1.23(3) . ?
O23 C55 1.31(3) . ?
O24 C54 1.48(3) . ?
O24 H24A 0.8200 . ?
O25 C56 1.20(3) . ?
O26 C62 1.33(2) . ?
O27 C61 1.32(3) . ?
O27 Nd1 2.474(15) 2 ?
O28 C63 1.20(3) . ?
O29 C69 1.32(2) . ?
O30 C68 1.39(2) . ?
O31 C70 1.20(2) . ?
O32 C76 1.27(2) . ?
O33 C75 1.39(2) . ?
O34 C83 1.17(3) . ?
O35 C80 1.23(2) . ?
O36 C86 1.22(4) . ?
O37 C89 1.29(3) . ?
O38 H38C 0.8501 . ?
O38 H38A 0.8499 . ?
O39 H39C 0.8501 . ?
O39 H39A 0.8501 . ?
O40 H40B 0.8502 . ?
O40 H40A 0.8499 . ?
O41 H41C 0.8501 . ?
O41 H41A 0.8498 . ?
C1 C2 1.4498(11) . ?
C1 H1B 0.9300 . ?
C2 C3 1.4499(11) . ?
C2 C7 1.4498(11) . ?
C3 C4 1.4499(11) . ?
C3 H3A 0.9300 . ?
C4 C5 1.4499(11) . ?
C4 H4A 0.9300 . ?
C5 C6 1.4498(11) . ?
C5 H5A 0.9300 . ?
C6 C7 1.4497(11) . ?
C8 C9 1.4499(11) . ?
C8 H8A 0.9300 . ?
C9 C14 1.32(3) . ?
C9 C10 1.4501(11) . ?
C10 C11 1.42(4) . ?
C10 H10A 0.9300 . ?
C11 C12 1.50(4) . ?
C11 H11A 0.9300 . ?
C12 C13 1.29(3) . ?
C12 H12A 0.9300 . ?
C13 C14 1.38(3) . ?
C15 C16 1.46(3) . ?
C15 H15A 0.9300 . ?
C16 C17 1.42(3) . ?
C16 C21 1.44(3) . ?
C17 C18 1.30(3) . ?
C17 H17A 0.9300 . ?
C18 C19 1.4501(11) . ?
C18 H18A 0.9300 . ?
C19 C20 1.4499(11) . ?
C19 H19A 0.9300 . ?
C20 C21 1.41(3) . ?
C22 C27 1.39(3) . ?
C22 C23 1.40(3) . ?
C23 C24 1.40(3) . ?
C23 H23A 0.9300 . ?
C24 C25 1.36(3) . ?
C24 H24B 0.9300 . ?
C25 C26 1.42(3) . ?
C25 H25A 0.9300 . ?
C26 C27 1.36(3) . ?
C26 C77 1.39(3) . ?
C28 C29 1.32(3) . ?
C28 H28A 0.9300 . ?
C29 C34 1.35(3) . ?
C29 C30 1.43(4) . ?
C30 C31 1.43(4) . ?
C30 H30A 0.9300 . ?
C31 C32 1.40(4) . ?
C31 H31A 0.9300 . ?
C32 C33 1.46(3) . ?
C32 H32A 0.9300 . ?
C33 C34 1.34(3) . ?
C35 C36 1.42(3) . ?
C35 H35A 0.9300 . ?
C36 C41 1.38(3) . ?
C36 C37 1.49(3) . ?
C37 C38 1.33(3) . ?
C37 H37A 0.9300 . ?
C38 C39 1.43(3) . ?
C38 H38B 0.9300 . ?
C39 C40 1.35(3) . ?
C39 H39B 0.9300 . ?
C40 C41 1.44(3) . ?
C42 C43 1.45(3) . ?
C42 H42A 0.9300 . ?
C43 C44 1.4501(11) . ?
C43 C48 1.46(3) . ?
C44 C45 1.39(3) . ?
C44 H44A 0.9300 . ?
C45 C46 1.38(3) . ?
C45 H45A 0.9300 . ?
C46 C47 1.43(3) . ?
C46 H46A 0.9300 . ?
C47 C48 1.41(3) . ?
C49 C50 1.42(3) . ?
C49 H49A 0.9300 . ?
C50 C55 1.35(3) . ?
C50 C51 1.38(3) . ?
C51 C52 1.28(3) . ?
C51 H51A 0.9300 . ?
C52 C53 1.35(3) . ?
C52 H52A 0.9300 . ?
C53 C54 1.40(3) . ?
C53 H53A 0.9300 . ?
C54 C55 1.47(3) . ?
C56 C57 1.46(3) . ?
C56 H56A 0.9300 . ?
C57 C62 1.42(3) . ?
C57 C58 1.44(3) . ?
C58 C59 1.44(3) . ?
C58 H58A 0.9300 . ?
C59 C60 1.39(3) . ?
C59 H59A 0.9300 . ?
C60 C61 1.50(3) . ?
C60 H60A 0.9300 . ?
C61 C62 1.40(3) . ?
C63 C64 1.45(3) . ?
C63 H63A 0.9300 . ?
C64 C69 1.41(3) . ?
C64 C65 1.44(3) . ?
C65 C66 1.27(3) . ?
C65 H65A 0.9300 . ?
C66 C67 1.43(3) . ?
C66 H66A 0.9300 . ?
C67 C68 1.4499(11) . ?
C67 H67A 0.9300 . ?
C68 C69 1.39(2) . ?
C70 C71 1.46(3) . ?
C70 H70A 0.9300 . ?
C71 C72 1.44(3) . ?
C71 C76 1.51(3) . ?
C72 C73 1.36(3) . ?
C72 H72A 0.9300 . ?
C73 C74 1.43(3) . ?
C73 H73A 0.9300 . ?
C74 C75 1.40(3) . ?
C74 H74A 0.9300 . ?
C75 C76 1.41(2) . ?
C77 H77A 0.9300 . ?
C78 H78A 0.9600 . ?
C78 H78B 0.9600 . ?
C78 H78C 0.9600 . ?
C79 H79A 0.9600 . ?
C79 H79B 0.9600 . ?
C79 H79C 0.9600 . ?
C80 H80A 0.9300 . ?
C81 H81A 0.9600 . ?
C81 H81B 0.9600 . ?
C81 H81C 0.9600 . ?
C82 H82A 0.9600 . ?
C82 H82B 0.9600 . ?
C82 H82C 0.9600 . ?
C83 H83A 0.9300 . ?
C84 H84A 0.9600 . ?
C84 H84B 0.9600 . ?
C84 H84C 0.9600 . ?
C85 H85A 0.9600 . ?
C85 H85B 0.9600 . ?
C85 H85C 0.9600 . ?
C86 H86A 0.9300 . ?
C87 H87A 0.9600 . ?
C87 H87B 0.9600 . ?
C87 H87C 0.9600 . ?
C88 H88A 0.9600 . ?
C88 H88B 0.9600 . ?
C88 H88C 0.9600 . ?
C89 H89A 0.9300 . ?

loop_
_platon_squeeze_void_nr
_platon_squeeze_void_average_x
_platon_squeeze_void_average_y
_platon_squeeze_void_average_z
_platon_squeeze_void_volume
_platon_squeeze_void_count_electrons
_platon_squeeze_void_content
1 0.000 0.500 0.003 4436 974 ' '
2 0.000 0.852 0.250 7 0 ' '
3 0.000 0.148 0.750 7 0 ' '
4 0.212 0.113 0.492 6 2 ' '
5 0.212 0.887 0.992 6 2 ' '
6 0.500 1.000 0.061 4432 973 ' '
7 0.295 0.618 0.012 5 2 ' '
8 0.295 0.382 0.512 4 1 ' '
9 0.500 0.352 0.250 7 0 ' '
10 0.500 0.648 0.750 7 0 ' '
11 0.705 0.618 0.488 4 1 ' '
12 0.705 0.382 0.988 4 1 ' '
13 0.795 0.118 0.012 5 2 ' '
14 0.795 0.882 0.512 4 1 ' '
